data_7156947
loop_
_publ_author_name
'Sandeep, K.'
'Siva Reddy, Alla'
'Kumara Swamy, K. C.'

_publ_section_title
;
 Cu(i) catalysed annulation of isothiocyanates/isocyanates with
 2-iodo-sulfonamides: synthesis of benzodithiazines, benzothiadiazinones,
 benzothiazinylidene-anilines and benzothiazolylidene-anilines.
;
_journal_issue 28
_journal_name_full 'Organic &amp; biomolecular chemistry'
_journal_page_first 6880
_journal_page_last 6894
_journal_paper_doi 10.1039/c9ob00994a
_journal_volume 17
_journal_year 2019
_chemical_formula_sum 'C30 H26 F2 N4 O6 S2'
_chemical_formula_weight 640.67
_space_group_IT_number 14
_space_group_name_Hall '-P 2yn'
_space_group_name_H-M_alt 'P 1 21/n 1'
_symmetry_cell_setting monoclinic
_symmetry_space_group_name_Hall '-P 2yn'
_symmetry_space_group_name_H-M 'P 1 21/n 1'
_atom_sites_solution_hydrogens geom
_atom_sites_solution_primary direct
_atom_sites_solution_secondary difmap
_audit_creation_method SHELXL-97
_audit_update_record
;
2018-07-21 deposited with the CCDC.    2019-06-26 downloaded from the CCDC.
;
_cell_angle_alpha 90.00
_cell_angle_beta 104.300(19)
_cell_angle_gamma 90.00
_cell_formula_units_Z 4
_cell_length_a 12.557(2)
_cell_length_b 18.579(2)
_cell_length_c 13.015(2)
_cell_measurement_reflns_used 843
_cell_measurement_temperature 293(2)
_cell_measurement_theta_max 67.1080
_cell_measurement_theta_min 4.2040
_cell_volume 2942.3(8)
_computing_cell_refinement 'CrysAlisPro 1.171.38.46 (Rigaku OD, 2015)'
_computing_data_collection 'CrysAlisPro 1.171.38.46 (Rigaku OD, 2015)'
_computing_data_reduction 'CrysAlisPro 1.171.38.46 (Rigaku OD, 2015)'
_computing_structure_refinement 'SHELXL-97 (Sheldrick, 2008)'
_computing_structure_solution 'SHELXS-97 (Sheldrick, 2008)'
_diffrn_ambient_temperature 293(2)
_diffrn_measured_fraction_theta_full 0.930
_diffrn_measured_fraction_theta_max 0.931
_diffrn_measurement_device_type 'Xcalibur, Eos, Gemini'
_diffrn_measurement_method '\w scans'
_diffrn_radiation_monochromator graphite
_diffrn_radiation_source 'fine-focus sealed tube'
_diffrn_radiation_type CuK\a
_diffrn_radiation_wavelength 1.54184
_diffrn_reflns_av_R_equivalents 0.1712
_diffrn_reflns_av_sigmaI/netI 0.2636
_diffrn_reflns_limit_h_max 15
_diffrn_reflns_limit_h_min -14
_diffrn_reflns_limit_k_max 22
_diffrn_reflns_limit_k_min -22
_diffrn_reflns_limit_l_max 15
_diffrn_reflns_limit_l_min -9
_diffrn_reflns_number 11082
_diffrn_reflns_theta_full 67.74
_diffrn_reflns_theta_max 67.74
_diffrn_reflns_theta_min 4.24
_exptl_absorpt_coefficient_mu 2.198
_exptl_absorpt_correction_T_max 1.00000
_exptl_absorpt_correction_T_min 0.00672
_exptl_absorpt_correction_type multi-scan
_exptl_absorpt_process_details 'CrysAlisPro, Oxford Diffraction Ltd.'
_exptl_crystal_colour colorless
_exptl_crystal_density_diffrn 1.446
_exptl_crystal_density_method 'not measured'
_exptl_crystal_description blocks
_exptl_crystal_F_000 1328
_exptl_crystal_recrystallization_method 'Re-crystallisation from solvent'
_exptl_crystal_size_max 0.24
_exptl_crystal_size_mid 0.16
_exptl_crystal_size_min 0.14
_refine_diff_density_max 0.507
_refine_diff_density_min -0.700
_refine_diff_density_rms 0.110
_refine_ls_extinction_method none
_refine_ls_goodness_of_fit_ref 0.955
_refine_ls_hydrogen_treatment mixed
_refine_ls_matrix_type full
_refine_ls_number_parameters 401
_refine_ls_number_reflns 4959
_refine_ls_number_restraints 0
_refine_ls_restrained_S_all 0.955
_refine_ls_R_factor_all 0.2423
_refine_ls_R_factor_gt 0.1065
_refine_ls_shift/su_max 0.000
_refine_ls_shift/su_mean 0.000
_refine_ls_structure_factor_coef Fsqd
_refine_ls_weighting_details 'calc w=1/[\s^2^(Fo^2^)+(0.1278P)^2^+0.0000P] where P=(Fo^2^+2Fc^2^)/3'
_refine_ls_weighting_scheme calc
_refine_ls_wR_factor_gt 0.2442
_refine_ls_wR_factor_ref 0.3647
_reflns_number_gt 1755
_reflns_number_total 4959
_reflns_threshold_expression >2sigma(I)
_cod_data_source_file c9ob00994a2.cif
_cod_data_source_block Compd5ad
_cod_depositor_comments 'Adding full bibliography for 7156943--7156947.cif.'
_cod_original_cell_volume 2942.2(8)
_cod_original_sg_symbol_H-M p_1_21/n_1
_cod_database_code 7156947

loop_
_symmetry_equiv_pos_as_xyz
'x, y, z'
'-x+1/2, y+1/2, -z+1/2'
'-x, -y, -z'
'x-1/2, -y-1/2, z-1/2'

loop_
_atom_site_label
_atom_site_type_symbol
_atom_site_fract_x
_atom_site_fract_y
_atom_site_fract_z
_atom_site_U_iso_or_equiv
_atom_site_adp_type
_atom_site_occupancy
_atom_site_symmetry_multiplicity
_atom_site_calc_flag
_atom_site_refinement_flags
S1 S 0.1428(2) 0.61267(11) 0.58185(18) 0.0442(6) Uani 1 1 d .
S2 S 0.5610(2) 0.88118(13) 0.5741(2) 0.0510(6) Uani 1 1 d .
O6 O 0.5437(8) 0.7840(4) 0.3218(5) 0.068(2) Uani 1 1 d .
F2 F 0.4760(7) 0.4656(4) 0.3196(6) 0.093(3) Uani 1 1 d .
O2 O 0.1854(6) 0.5511(3) 0.6457(7) 0.068(2) Uani 1 1 d .
O5 O 0.6142(7) 0.9469(4) 0.6147(7) 0.068(2) Uani 1 1 d .
N2 N 0.0337(5) 0.7533(4) 0.5762(6) 0.0404(16) Uani 1 1 d .
O3 O -0.1349(5) 0.6961(4) 0.5379(7) 0.069(2) Uani 1 1 d .
O1 O 0.1419(7) 0.6089(4) 0.4714(6) 0.065(2) Uani 1 1 d .
N4 N 0.5732(6) 0.7365(4) 0.4887(7) 0.051(2) Uani 1 1 d .
O4 O 0.4452(5) 0.8790(5) 0.5589(6) 0.067(2) Uani 1 1 d .
N1 N 0.0200(6) 0.6266(4) 0.5953(7) 0.0470(19) Uani 1 1 d .
N3 N 0.5940(6) 0.8618(4) 0.4620(6) 0.0452(18) Uani 1 1 d .
C6 C 0.1453(6) 0.7532(4) 0.6255(6) 0.0367(18) Uani 1 1 d .
F1 F -0.1739(6) 1.0137(4) 0.4588(7) 0.108(3) Uani 1 1 d .
C28 C 0.5659(8) 0.7921(5) 0.4171(7) 0.047(2) Uani 1 1 d .
C5 C 0.1958(7) 0.8169(4) 0.6689(7) 0.043(2) Uani 1 1 d .
H5 H 0.1549 0.8590 0.6646 0.052 Uiso 1 1 calc R
C4 C 0.3083(6) 0.8172(5) 0.7188(7) 0.041(2) Uani 1 1 d .
C16 C 0.6218(7) 0.8096(5) 0.6477(8) 0.047(2) Uani 1 1 d .
C21 C 0.6190(7) 0.7433(5) 0.5979(7) 0.0402(19) Uani 1 1 d .
C7 C -0.0237(7) 0.8223(4) 0.5465(7) 0.044(2) Uani 1 1 d .
C22 C 0.5478(7) 0.6666(5) 0.4421(7) 0.044(2) Uani 1 1 d .
C1 C 0.2043(7) 0.6903(5) 0.6380(7) 0.041(2) Uani 1 1 d .
C20 C 0.6583(8) 0.6810(6) 0.6581(8) 0.049(2) Uani 1 1 d .
H20 H 0.6553 0.6362 0.6257 0.059 Uiso 1 1 calc R
C23 C 0.4475(8) 0.6368(6) 0.4399(8) 0.055(3) Uani 1 1 d .
H23 H 0.3972 0.6624 0.4672 0.067 Uiso 1 1 calc R
C13 C -0.0336(7) 0.6925(5) 0.5686(8) 0.046(2) Uani 1 1 d .
C19 C 0.7026(8) 0.6884(6) 0.7693(8) 0.053(3) Uani 1 1 d .
C2 C 0.3180(7) 0.6900(5) 0.6890(9) 0.058(3) Uani 1 1 d .
H2 H 0.3586 0.6476 0.6966 0.069 Uiso 1 1 calc R
C27 C 0.6241(8) 0.6295(6) 0.4032(9) 0.057(3) Uani 1 1 d .
H27 H 0.6918 0.6503 0.4043 0.068 Uiso 1 1 calc R
C15 C -0.0528(9) 0.5639(6) 0.5950(9) 0.063(3) Uani 1 1 d .
H15A H -0.1044 0.5749 0.6362 0.095 Uiso 1 1 calc R
H15B H -0.0094 0.5231 0.6251 0.095 Uiso 1 1 calc R
H15C H -0.0918 0.5532 0.5234 0.095 Uiso 1 1 calc R
C17 C 0.6651(8) 0.8141(5) 0.7563(8) 0.053(2) Uani 1 1 d .
H17 H 0.6685 0.8589 0.7889 0.063 Uiso 1 1 calc R
C3 C 0.3666(8) 0.7543(5) 0.7267(9) 0.056(3) Uani 1 1 d .
H3 H 0.4415 0.7550 0.7588 0.067 Uiso 1 1 calc R
C8 C -0.0121(9) 0.8545(5) 0.4545(9) 0.060(3) Uani 1 1 d .
H8 H 0.0295 0.8335 0.4126 0.072 Uiso 1 1 calc R
C12 C -0.0827(8) 0.8524(6) 0.6108(9) 0.061(3) Uani 1 1 d .
H12 H -0.0878 0.8296 0.6731 0.073 Uiso 1 1 calc R
C14 C 0.3615(8) 0.8855(6) 0.7692(9) 0.060(3) Uani 1 1 d .
H14A H 0.3412 0.8937 0.8346 0.089 Uiso 1 1 calc R
H14B H 0.3374 0.9252 0.7221 0.089 Uiso 1 1 calc R
H14C H 0.4400 0.8810 0.7830 0.089 Uiso 1 1 calc R
C25 C 0.4986(9) 0.5325(6) 0.3599(8) 0.056(3) Uani 1 1 d .
C26 C 0.5994(8) 0.5613(6) 0.3624(8) 0.055(3) Uani 1 1 d .
H26 H 0.6507 0.5353 0.3369 0.066 Uiso 1 1 calc R
C11 C -0.1350(8) 0.9178(6) 0.5811(12) 0.071(4) Uani 1 1 d .
H11 H -0.1755 0.9401 0.6230 0.085 Uiso 1 1 calc R
C9 C -0.0650(10) 0.9196(6) 0.4275(9) 0.067(3) Uani 1 1 d .
H9 H -0.0586 0.9434 0.3665 0.080 Uiso 1 1 calc R
C18 C 0.7024(9) 0.7561(7) 0.8165(8) 0.066(3) Uani 1 1 d .
H18 H 0.7281 0.7609 0.8895 0.080 Uiso 1 1 calc R
C10 C -0.1250(10) 0.9485(6) 0.4879(11) 0.072(4) Uani 1 1 d .
C30 C 0.5900(10) 0.9237(6) 0.3868(8) 0.062(3) Uani 1 1 d .
H30A H 0.6363 0.9134 0.3400 0.092 Uiso 1 1 calc R
H30B H 0.6153 0.9666 0.4263 0.092 Uiso 1 1 calc R
H30C H 0.5158 0.9305 0.3461 0.092 Uiso 1 1 calc R
C24 C 0.4202(8) 0.5690(7) 0.3976(10) 0.068(3) Uani 1 1 d .
H24 H 0.3518 0.5488 0.3947 0.082 Uiso 1 1 calc R
C29 C 0.7457(10) 0.6200(7) 0.8302(10) 0.083(4) Uani 1 1 d .
H29A H 0.8195 0.6110 0.8251 0.125 Uiso 1 1 calc R
H29B H 0.6997 0.5801 0.8005 0.125 Uiso 1 1 calc R
H29C H 0.7450 0.6258 0.9033 0.125 Uiso 1 1 calc R

loop_
_atom_site_aniso_label
_atom_site_aniso_U_11
_atom_site_aniso_U_22
_atom_site_aniso_U_33
_atom_site_aniso_U_23
_atom_site_aniso_U_13
_atom_site_aniso_U_12
S1 0.0566(13) 0.0316(9) 0.0455(13) -0.0007(8) 0.0148(11) -0.0004(8)
S2 0.0563(14) 0.0531(13) 0.0441(13) -0.0070(10) 0.0131(12) 0.0034(10)
O6 0.114(6) 0.061(4) 0.031(4) 0.001(3) 0.023(4) 0.009(4)
F2 0.123(6) 0.042(3) 0.105(6) -0.013(3) 0.014(5) -0.030(4)
O2 0.077(5) 0.029(3) 0.095(6) 0.009(3) 0.014(4) 0.012(3)
O5 0.089(5) 0.036(3) 0.082(6) -0.011(3) 0.025(5) -0.006(3)
N2 0.030(3) 0.034(3) 0.051(4) -0.007(3) -0.003(3) -0.006(3)
O3 0.040(4) 0.068(5) 0.092(6) -0.009(4) 0.000(4) -0.010(3)
O1 0.085(5) 0.067(4) 0.042(4) -0.013(3) 0.016(4) -0.016(4)
N4 0.049(4) 0.047(4) 0.048(5) -0.005(3) -0.005(4) -0.003(3)
O4 0.043(4) 0.105(6) 0.058(5) 0.013(4) 0.023(4) 0.017(4)
N1 0.050(4) 0.030(3) 0.058(5) -0.002(3) 0.008(4) -0.002(3)
N3 0.061(5) 0.041(4) 0.036(4) -0.002(3) 0.018(4) -0.001(3)
C6 0.032(4) 0.030(4) 0.040(4) -0.004(3) -0.005(4) -0.002(3)
F1 0.091(5) 0.047(4) 0.158(8) 0.014(4) -0.022(5) 0.027(3)
C28 0.054(5) 0.047(5) 0.037(5) -0.003(4) 0.007(4) -0.006(4)
C5 0.041(4) 0.038(4) 0.045(5) -0.015(4) 0.001(4) -0.004(3)
C4 0.025(4) 0.045(4) 0.049(5) -0.003(4) 0.001(4) -0.011(3)
C16 0.034(4) 0.056(5) 0.045(5) 0.003(4) -0.004(4) -0.004(4)
C21 0.046(5) 0.038(4) 0.035(4) -0.002(3) 0.006(4) -0.002(3)
C7 0.037(4) 0.035(4) 0.052(5) -0.004(4) -0.005(4) 0.007(3)
C22 0.046(5) 0.046(4) 0.037(5) 0.002(4) 0.004(4) 0.000(4)
C1 0.034(4) 0.044(4) 0.041(5) 0.003(3) 0.001(4) 0.005(3)
C20 0.048(5) 0.056(5) 0.039(5) 0.011(4) 0.002(4) -0.004(4)
C23 0.044(5) 0.066(6) 0.055(6) 0.004(5) 0.010(5) -0.006(4)
C13 0.044(5) 0.040(4) 0.051(5) -0.010(4) 0.005(4) -0.013(4)
C19 0.050(5) 0.066(6) 0.037(5) 0.017(4) -0.002(5) -0.005(4)
C2 0.037(5) 0.051(5) 0.076(7) 0.020(5) -0.002(5) 0.011(4)
C27 0.044(5) 0.063(6) 0.064(7) -0.014(5) 0.014(5) -0.007(4)
C15 0.064(6) 0.055(6) 0.072(7) 0.002(5) 0.021(6) -0.023(5)
C17 0.058(6) 0.057(5) 0.040(5) -0.012(4) 0.004(5) -0.013(4)
C3 0.039(5) 0.045(5) 0.078(7) 0.006(5) 0.004(5) 0.006(4)
C8 0.073(7) 0.043(5) 0.060(7) -0.012(5) 0.008(6) 0.006(5)
C12 0.048(5) 0.055(6) 0.073(7) -0.005(5) 0.004(5) 0.016(4)
C14 0.043(5) 0.062(6) 0.072(7) -0.013(5) 0.011(5) -0.016(4)
C25 0.066(6) 0.049(5) 0.048(6) -0.001(4) 0.003(5) -0.007(4)
C26 0.058(6) 0.060(6) 0.048(6) -0.015(5) 0.013(5) -0.002(5)
C11 0.047(6) 0.056(6) 0.111(11) -0.034(7) 0.021(6) 0.014(4)
C9 0.082(8) 0.057(6) 0.052(6) 0.010(5) -0.004(6) -0.004(6)
C18 0.060(6) 0.084(7) 0.040(5) -0.001(5) -0.017(5) -0.015(6)
C10 0.062(7) 0.052(6) 0.083(8) -0.004(6) -0.016(6) 0.024(5)
C30 0.088(8) 0.055(5) 0.045(6) 0.013(5) 0.022(6) -0.006(5)
C24 0.039(5) 0.076(7) 0.082(8) -0.008(6) 0.002(5) -0.002(5)
C29 0.063(7) 0.094(9) 0.073(8) 0.039(7) -0.022(6) 0.016(6)

loop_
_atom_type_symbol
_atom_type_description
_atom_type_scat_dispersion_real
_atom_type_scat_dispersion_imag
_atom_type_scat_source
C C 0.0181 0.0091 'International Tables Vol C Tables 4.2.6.8 and 6.1.1.4'
H H 0.0000 0.0000 'International Tables Vol C Tables 4.2.6.8 and 6.1.1.4'
F F 0.0727 0.0534 'International Tables Vol C Tables 4.2.6.8 and 6.1.1.4'
N N 0.0311 0.0180 'International Tables Vol C Tables 4.2.6.8 and 6.1.1.4'
O O 0.0492 0.0322 'International Tables Vol C Tables 4.2.6.8 and 6.1.1.4'
S S 0.3331 0.5567 'International Tables Vol C Tables 4.2.6.8 and 6.1.1.4'

loop_
_geom_angle_atom_site_label_1
_geom_angle_atom_site_label_2
_geom_angle_atom_site_label_3
_geom_angle
O1 S1 O2 116.7(5)
O1 S1 N1 110.2(5)
O2 S1 N1 107.1(5)
O1 S1 C1 111.0(5)
O2 S1 C1 111.0(4)
N1 S1 C1 99.2(4)
O4 S2 O5 116.5(5)
O4 S2 N3 110.0(4)
O5 S2 N3 108.4(5)
O4 S2 C16 110.9(5)
O5 S2 C16 110.8(5)
N3 S2 C16 98.7(5)
C6 N2 C13 123.6(7)
C6 N2 C7 119.6(6)
C13 N2 C7 115.9(7)
C28 N4 C21 124.0(8)
C28 N4 C22 115.0(8)
C21 N4 C22 120.2(8)
C13 N1 C15 115.4(8)
C13 N1 S1 121.8(7)
C15 N1 S1 118.6(7)
C28 N3 C30 117.5(8)
C28 N3 S2 117.9(7)
C30 N3 S2 115.7(7)
C1 C6 N2 120.6(7)
C1 C6 C5 119.8(7)
N2 C6 C5 119.5(7)
O6 C28 N4 124.0(9)
O6 C28 N3 120.1(9)
N4 C28 N3 115.8(8)
C6 C5 C4 119.8(8)
C6 C5 H5 120.1
C4 C5 H5 120.1
C3 C4 C5 119.3(8)
C3 C4 C14 121.0(8)
C5 C4 C14 119.6(8)
C17 C16 C21 119.3(9)
C17 C16 S2 122.2(8)
C21 C16 S2 118.3(7)
C16 C21 N4 120.7(8)
C16 C21 C20 120.1(9)
N4 C21 C20 119.1(8)
C12 C7 C8 123.0(9)
C12 C7 N2 119.8(9)
C8 C7 N2 117.2(9)
C23 C22 C27 120.7(9)
C23 C22 N4 118.8(10)
C27 C22 N4 120.4(9)
C6 C1 C2 120.7(8)
C6 C1 S1 119.6(6)
C2 C1 S1 119.5(7)
C21 C20 C19 118.6(10)
C21 C20 H20 120.7
C19 C20 H20 120.7
C22 C23 C24 120.8(11)
C22 C23 H23 119.6
C24 C23 H23 119.6
O3 C13 N1 121.4(8)
O3 C13 N2 122.2(9)
N1 C13 N2 116.3(8)
C18 C19 C20 119.5(9)
C18 C19 C29 124.0(10)
C20 C19 C29 116.5(10)
C3 C2 C1 118.0(9)
C3 C2 H2 121.0
C1 C2 H2 121.0
C22 C27 C26 119.4(10)
C22 C27 H27 120.3
C26 C27 H27 120.3
N1 C15 H15A 109.5
N1 C15 H15B 109.5
H15A C15 H15B 109.5
N1 C15 H15C 109.5
H15A C15 H15C 109.5
H15B C15 H15C 109.5
C18 C17 C16 122.4(10)
C18 C17 H17 118.8
C16 C17 H17 118.8
C4 C3 C2 122.2(8)
C4 C3 H3 118.9
C2 C3 H3 118.9
C7 C8 C9 117.0(11)
C7 C8 H8 121.5
C9 C8 H8 121.5
C7 C12 C11 118.4(12)
C7 C12 H12 120.8
C11 C12 H12 120.8
C4 C14 H14A 109.5
C4 C14 H14B 109.5
H14A C14 H14B 109.5
C4 C14 H14C 109.5
H14A C14 H14C 109.5
H14B C14 H14C 109.5
F2 C25 C26 118.3(11)
F2 C25 C24 119.3(11)
C26 C25 C24 122.4(10)
C25 C26 C27 119.2(10)
C25 C26 H26 120.4
C27 C26 H26 120.4
C10 C11 C12 118.0(11)
C10 C11 H11 121.0
C12 C11 H11 121.0
C10 C9 C8 120.7(12)
C10 C9 H9 119.7
C8 C9 H9 119.7
C17 C18 C19 120.1(9)
C17 C18 H18 119.9
C19 C18 H18 119.9
C9 C10 F1 118.4(14)
C9 C10 C11 122.9(10)
F1 C10 C11 118.6(13)
N3 C30 H30A 109.5
N3 C30 H30B 109.5
H30A C30 H30B 109.5
N3 C30 H30C 109.5
H30A C30 H30C 109.5
H30B C30 H30C 109.5
C25 C24 C23 117.4(10)
C25 C24 H24 121.3
C23 C24 H24 121.3
C19 C29 H29A 109.5
C19 C29 H29B 109.5
H29A C29 H29B 109.5
C19 C29 H29C 109.5
H29A C29 H29C 109.5
H29B C29 H29C 109.5

loop_
_geom_bond_atom_site_label_1
_geom_bond_atom_site_label_2
_geom_bond_distance
S1 O1 1.437(8)
S1 O2 1.437(7)
S1 N1 1.615(8)
S1 C1 1.713(9)
S2 O4 1.419(7)
S2 O5 1.428(7)
S2 N3 1.653(8)
S2 C16 1.705(9)
O6 C28 1.212(11)
F2 C25 1.352(11)
N2 C6 1.390(9)
N2 C13 1.400(10)
N2 C7 1.474(10)
O3 C13 1.237(11)
N4 C28 1.379(12)
N4 C21 1.401(11)
N4 C22 1.435(11)
N1 C13 1.398(11)
N1 C15 1.479(11)
N3 C28 1.429(11)
N3 C30 1.502(12)
C6 C1 1.372(11)
C6 C5 1.393(10)
F1 C10 1.368(12)
C5 C4 1.402(11)
C5 H5 0.9300
C4 C3 1.370(13)
C4 C14 1.506(12)
C16 C17 1.387(12)
C16 C21 1.388(13)
C21 C20 1.417(12)
C7 C12 1.368(15)
C7 C8 1.377(14)
C22 C23 1.370(13)
C22 C27 1.374(14)
C1 C2 1.418(12)
C20 C19 1.422(12)
C20 H20 0.9300
C23 C24 1.383(16)
C23 H23 0.9300
C19 C18 1.399(16)
C19 C29 1.525(13)
C2 C3 1.375(14)
C2 H2 0.9300
C27 C26 1.379(14)
C27 H27 0.9300
C15 H15A 0.9600
C15 H15B 0.9600
C15 H15C 0.9600
C17 C18 1.348(15)
C17 H17 0.9300
C3 H3 0.9300
C8 C9 1.383(14)
C8 H8 0.9300
C12 C11 1.390(14)
C12 H12 0.9300
C14 H14A 0.9600
C14 H14B 0.9600
C14 H14C 0.9600
C25 C26 1.368(15)
C25 C24 1.381(16)
C26 H26 0.9300
C11 C10 1.374(18)
C11 H11 0.9300
C9 C10 1.328(18)
C9 H9 0.9300
C18 H18 0.9300
C30 H30A 0.9600
C30 H30B 0.9600
C30 H30C 0.9600
C24 H24 0.9300
C29 H29A 0.9600
C29 H29B 0.9600
C29 H29C 0.9600
